data_4031018
loop_
_publ_author_name
'Si, Chang-Mei'
'Mao, Zhuo-Ya'
'Dong, Han-Qing'
'Du, Zhen-Ting'
'Wei, Bang-Guo'
'Lin, Guo-Qiang'

_publ_section_title
;
 Divergent Method to trans-5-Hydroxy-6-alkynyl/alkenyl-2-piperidinones:
 Syntheses of (-)-Epiquinamide and (+)-Swainsonine.
;
_journal_issue 11
_journal_name_full 'The Journal of organic chemistry'
_journal_page_first 5824
_journal_page_last 5833
_journal_paper_doi 10.1021/acs.joc.5b00803
_journal_volume 80
_journal_year 2015
_chemical_absolute_configuration unk
_chemical_formula_sum 'C9 H15 N O2'
_chemical_formula_weight 169.22
_chemical_name_systematic
; 
 ? 
;
_space_group_crystal_system monoclinic
_space_group_IT_number 4
_space_group_name_Hall 'P 2yb'
_space_group_name_H-M_alt 'P 1 21 1'
_symmetry_space_group_name_Hall 'P 2yb'
_symmetry_space_group_name_H-M 'P 1 21 1'
_atom_sites_solution_hydrogens geom
_audit_creation_method SHELXL-2013
_cell_angle_alpha 90
_cell_angle_beta 92.261(7)
_cell_angle_gamma 90
_cell_formula_units_Z 2
_cell_length_a 5.5907(17)
_cell_length_b 13.518(4)
_cell_length_c 5.7882(17)
_cell_measurement_reflns_used 657
_cell_measurement_temperature 293(2)
_cell_measurement_theta_max 44.526
_cell_measurement_theta_min 6.028
_cell_volume 437.1(2)
_computing_cell_refinement 'Bruker SMART'
_computing_data_collection 'Bruker SMART'
_computing_data_reduction 'Bruker SHELXTL'
_computing_molecular_graphics 'Bruker SHELXTL'
_computing_publication_material 'Bruker SHELXTL'
_computing_structure_refinement 'SHELXL-2013 (Sheldrick, 2013)'
_computing_structure_solution 'Bruker SHELXTL'
_diffrn_ambient_temperature 293(2)
_diffrn_measured_fraction_theta_full 0.999
_diffrn_measured_fraction_theta_max 0.999
_diffrn_measurement_device_type 'CCD area detector'
_diffrn_measurement_method 'phi and omega scans'
_diffrn_radiation_type MoK\a
_diffrn_radiation_wavelength 0.71073
_diffrn_reflns_av_R_equivalents 0.0453
_diffrn_reflns_av_unetI/netI 0.0669
_diffrn_reflns_laue_measured_fraction_full 0.999
_diffrn_reflns_laue_measured_fraction_max 0.999
_diffrn_reflns_limit_h_max 6
_diffrn_reflns_limit_h_min -4
_diffrn_reflns_limit_k_max 14
_diffrn_reflns_limit_k_min -16
_diffrn_reflns_limit_l_max 7
_diffrn_reflns_limit_l_min -5
_diffrn_reflns_number 2588
_diffrn_reflns_point_group_measured_fraction_full 0.922
_diffrn_reflns_point_group_measured_fraction_max 0.922
_diffrn_reflns_theta_full 25.242
_diffrn_reflns_theta_max 25.989
_diffrn_reflns_theta_min 3.014
_exptl_absorpt_coefficient_mu 0.090
_exptl_absorpt_correction_T_max 0.7457
_exptl_absorpt_correction_T_min 0.5645
_exptl_absorpt_correction_type multi-scan
_exptl_absorpt_process_details sadabs
_exptl_crystal_colour colorless
_exptl_crystal_density_diffrn 1.286
_exptl_crystal_description prismatic
_exptl_crystal_F_000 184
_exptl_crystal_size_max 0.089
_exptl_crystal_size_mid 0.056
_exptl_crystal_size_min 0.034
_refine_diff_density_max 0.172
_refine_diff_density_min -0.200
_refine_diff_density_rms 0.061
_refine_ls_abs_structure_details
; 
 Flack x determined using 340 quotients [(I+)-(I-)]/[(I+)+(I-)] 
 (Parsons and Flack (2004), Acta Cryst. A60, s61). 
;
_refine_ls_abs_structure_Flack -1.4(10)
_refine_ls_extinction_method none
_refine_ls_goodness_of_fit_ref 1.039
_refine_ls_hydrogen_treatment constr
_refine_ls_matrix_type full
_refine_ls_number_parameters 110
_refine_ls_number_reflns 1581
_refine_ls_number_restraints 1
_refine_ls_restrained_S_all 1.039
_refine_ls_R_factor_all 0.0992
_refine_ls_R_factor_gt 0.0633
_refine_ls_shift/su_max 0.000
_refine_ls_shift/su_mean 0.000
_refine_ls_structure_factor_coef Fsqd
_refine_ls_weighting_details 'w=1/[\s^2^(Fo^2^)+(0.0877P)^2^] where P=(Fo^2^+2Fc^2^)/3'
_refine_ls_weighting_scheme calc
_refine_ls_wR_factor_gt 0.1440
_refine_ls_wR_factor_ref 0.1634
_reflns_Friedel_coverage 0.768
_reflns_friedel_fraction_full 0.838
_reflns_friedel_fraction_max 0.839
_reflns_number_gt 1059
_reflns_number_total 1581
_reflns_threshold_expression 'I > 2\s(I)'
_cod_data_source_file jo5b00803_si_002.cif
_cod_data_source_block cd214296
_cod_depositor_comments 'Adding full bibliography for 4031018--4031019.cif.'
_cod_database_code 4031018
_shelx_space_group_comment
; 
The symmetry employed for this shelxl refinement is uniquely defined 
by the following loop, which should always be used as a source of 
symmetry information in preference to the above space-group names. 
They are only intended as comments. 
;
_shelxl_version_number 2013-4

loop_
_space_group_symop_operation_xyz
'x, y, z'
'-x, y+1/2, -z'

loop_
_atom_site_label
_atom_site_type_symbol
_atom_site_fract_x
_atom_site_fract_y
_atom_site_fract_z
_atom_site_U_iso_or_equiv
_atom_site_adp_type
_atom_site_occupancy
_atom_site_site_symmetry_order
_atom_site_calc_flag
_atom_site_refinement_flags_posn
_atom_site_refinement_flags_adp
N1 N 0.6610(9) 0.8729(3) 0.3032(7) 0.0437(12) Uani 1 1 d . .
O1 O 0.4286(7) 0.8882(2) 0.6074(5) 0.0525(11) Uani 1 1 d . .
O2 O 1.0677(9) 0.7995(3) -0.1465(7) 0.0759(14) Uani 1 1 d . .
H2 H 1.1813 0.8265 -0.2058 0.114 Uiso 1 1 calc R U
C1 C 0.5337(11) 0.8353(4) 0.4710(8) 0.0437(14) Uani 1 1 d . .
C2 C 0.5168(13) 0.7247(4) 0.4935(10) 0.0530(15) Uani 1 1 d . .
H2A H 0.6331 0.7031 0.6117 0.064 Uiso 1 1 calc R U
H2B H 0.3592 0.7082 0.5463 0.064 Uiso 1 1 calc R U
C3 C 0.5578(14) 0.6674(4) 0.2759(11) 0.0686(19) Uani 1 1 d . .
H3A H 0.5787 0.5978 0.3121 0.082 Uiso 1 1 calc R U
H3B H 0.4202 0.6742 0.1697 0.082 Uiso 1 1 calc R U
C4 C 0.7732(14) 0.7057(4) 0.1680(10) 0.066(2) Uani 1 1 d . .
H4A H 0.7989 0.6687 0.0276 0.079 Uiso 1 1 calc R U
H4B H 0.9108 0.6950 0.2724 0.079 Uiso 1 1 calc R U
C5 C 0.7565(11) 0.8153(4) 0.1092(9) 0.0445(13) Uani 1 1 d . .
H5 H 0.6467 0.8231 -0.0257 0.053 Uiso 1 1 calc R U
C6 C 0.9990(11) 0.8553(4) 0.0479(9) 0.0467(14) Uani 1 1 d . .
H6 H 1.1136 0.8430 0.1772 0.056 Uiso 1 1 calc R U
C7 C 0.9897(13) 0.9646(4) 0.0001(10) 0.0559(16) Uani 1 1 d . .
H7A H 0.8849 0.9776 -0.1341 0.067 Uiso 1 1 calc R U
H7B H 1.1484 0.9887 -0.0321 0.067 Uiso 1 1 calc R U
C8 C 0.8965(13) 1.0176(4) 0.2105(10) 0.0638(18) Uani 1 1 d . .
H8A H 1.0080 1.0082 0.3413 0.077 Uiso 1 1 calc R U
H8B H 0.8854 1.0880 0.1790 0.077 Uiso 1 1 calc R U
C9 C 0.6594(13) 0.9797(4) 0.2685(11) 0.0658(18) Uani 1 1 d . .
H9A H 0.6089 1.0118 0.4082 0.079 Uiso 1 1 calc R U
H9B H 0.5443 0.9961 0.1446 0.079 Uiso 1 1 calc R U

loop_
_atom_site_aniso_label
_atom_site_aniso_U_11
_atom_site_aniso_U_22
_atom_site_aniso_U_33
_atom_site_aniso_U_23
_atom_site_aniso_U_13
_atom_site_aniso_U_12
N1 0.058(3) 0.024(2) 0.051(2) 0.0021(17) 0.032(2) 0.0025(19)
O1 0.065(3) 0.043(2) 0.053(2) -0.0073(17) 0.0351(19) -0.002(2)
O2 0.087(4) 0.055(3) 0.091(3) -0.018(2) 0.067(3) -0.011(2)
C1 0.050(4) 0.042(3) 0.040(2) -0.003(2) 0.017(3) -0.002(2)
C2 0.068(4) 0.043(4) 0.050(3) 0.002(2) 0.032(3) -0.006(3)
C3 0.089(5) 0.043(3) 0.077(4) -0.003(3) 0.045(4) -0.011(3)
C4 0.090(5) 0.032(3) 0.078(4) -0.001(3) 0.047(4) 0.002(3)
C5 0.050(3) 0.039(3) 0.045(3) -0.002(2) 0.022(3) -0.003(2)
C6 0.045(3) 0.038(3) 0.058(3) -0.003(2) 0.024(3) 0.001(2)
C7 0.062(4) 0.039(4) 0.070(3) 0.001(3) 0.036(3) -0.010(3)
C8 0.088(5) 0.028(3) 0.077(4) -0.003(3) 0.033(4) -0.012(3)
C9 0.080(5) 0.036(3) 0.085(4) -0.001(3) 0.055(3) 0.002(3)

loop_
_atom_type_symbol
_atom_type_description
_atom_type_scat_dispersion_real
_atom_type_scat_dispersion_imag
_atom_type_scat_source
C C 0.0033 0.0016 'International Tables Vol C Tables 4.2.6.8 and 6.1.1.4'
H H 0.0000 0.0000 'International Tables Vol C Tables 4.2.6.8 and 6.1.1.4'
N N 0.0061 0.0033 'International Tables Vol C Tables 4.2.6.8 and 6.1.1.4'
O O 0.0106 0.0060 'International Tables Vol C Tables 4.2.6.8 and 6.1.1.4'

loop_
_geom_angle_atom_site_label_1
_geom_angle_atom_site_label_2
_geom_angle_atom_site_label_3
_geom_angle
C1 N1 C9 118.7(4)
C1 N1 C5 124.9(3)
C9 N1 C5 114.6(4)
C6 O2 H2 109.5
O1 C1 N1 122.0(5)
O1 C1 C2 119.3(5)
N1 C1 C2 118.8(4)
C3 C2 C1 115.3(5)
C3 C2 H2A 108.5
C1 C2 H2A 108.5
C3 C2 H2B 108.5
C1 C2 H2B 108.5
H2A C2 H2B 107.5
C4 C3 C2 109.2(5)
C4 C3 H3A 109.8
C2 C3 H3A 109.8
C4 C3 H3B 109.8
C2 C3 H3B 109.8
H3A C3 H3B 108.3
C3 C4 C5 113.2(5)
C3 C4 H4A 108.9
C5 C4 H4A 108.9
C3 C4 H4B 108.9
C5 C4 H4B 108.9
H4A C4 H4B 107.8
N1 C5 C6 110.0(4)
N1 C5 C4 111.3(4)
C6 C5 C4 110.6(5)
N1 C5 H5 108.3
C6 C5 H5 108.3
C4 C5 H5 108.3
O2 C6 C7 112.6(4)
O2 C6 C5 105.6(5)
C7 C6 C5 111.7(5)
O2 C6 H6 109.0
C7 C6 H6 109.0
C5 C6 H6 109.0
C6 C7 C8 109.0(4)
C6 C7 H7A 109.9
C8 C7 H7A 109.9
C6 C7 H7B 109.9
C8 C7 H7B 109.9
H7A C7 H7B 108.3
C9 C8 C7 111.0(5)
C9 C8 H8A 109.4
C7 C8 H8A 109.4
C9 C8 H8B 109.4
C7 C8 H8B 109.4
H8A C8 H8B 108.0
N1 C9 C8 112.1(5)
N1 C9 H9A 109.2
C8 C9 H9A 109.2
N1 C9 H9B 109.2
C8 C9 H9B 109.2
H9A C9 H9B 107.9

loop_
_geom_bond_atom_site_label_1
_geom_bond_atom_site_label_2
_geom_bond_distance
N1 C1 1.328(6)
N1 C9 1.457(7)
N1 C5 1.483(5)
O1 C1 1.232(6)
O2 C6 1.421(6)
O2 H2 0.8200
C1 C2 1.504(7)
C2 C3 1.503(8)
C2 H2A 0.9700
C2 H2B 0.9700
C3 C4 1.472(9)
C3 H3A 0.9700
C3 H3B 0.9700
C4 C5 1.522(7)
C4 H4A 0.9700
C4 H4B 0.9700
C5 C6 1.514(7)
C5 H5 0.9800
C6 C7 1.504(7)
C6 H6 0.9800
C7 C8 1.523(8)
C7 H7A 0.9700
C7 H7B 0.9700
C8 C9 1.473(9)
C8 H8A 0.9700
C8 H8B 0.9700
C9 H9A 0.9700
C9 H9B 0.9700

loop_
_geom_torsion_atom_site_label_1
_geom_torsion_atom_site_label_2
_geom_torsion_atom_site_label_3
_geom_torsion_atom_site_label_4
_geom_torsion
C9 N1 C1 O1 -5.1(10)
C5 N1 C1 O1 -168.8(5)
C9 N1 C1 C2 174.5(6)
C5 N1 C1 C2 10.8(10)
O1 C1 C2 C3 155.8(6)
N1 C1 C2 C3 -23.8(10)
C1 C2 C3 C4 47.0(9)
C2 C3 C4 C5 -58.5(8)
C1 N1 C5 C6 -143.9(6)
C9 N1 C5 C6 51.8(7)
C1 N1 C5 C4 -20.9(9)
C9 N1 C5 C4 174.8(6)
C3 C4 C5 N1 45.1(8)
C3 C4 C5 C6 167.8(5)
N1 C5 C6 O2 -176.7(5)
C4 C5 C6 O2 60.0(6)
N1 C5 C6 C7 -54.0(6)
C4 C5 C6 C7 -177.3(5)
O2 C6 C7 C8 175.7(6)
C5 C6 C7 C8 57.1(7)
C6 C7 C8 C9 -57.4(8)
C1 N1 C9 C8 141.1(5)
C5 N1 C9 C8 -53.6(8)
C7 C8 C9 N1 55.4(8)
